data_7158852
loop_
_publ_author_name
'Turmanov, Rakhymzhan A.'
'Smolobochkin, Andrey V.'
'Gazizov, Almir S.'
'Rizbayeva, Tanzilya S.'
'Zapylkin, Danil D.'
'Voronina, Julia K.'
'Voloshina, Alexandra D.'
'Syakaev, Victor V.'
'Kurenkov, Alexey V.'
'Burilov, Alexander R.'
'Pudovik, Michail A.'

_publ_section_title
;
 Enamine-mediated Mannich reaction of cyclic N,O-acetals and amido
 acetals: the multigram synthesis of pyrrolidine alkaloid precursors
;
_journal_name_full 'Organic &amp; Biomolecular Chemistry'
_journal_paper_doi 10.1039/D2OB01276F
_journal_year 2022
_chemical_formula_moiety 'C14 H19 N O3 S'
_chemical_formula_sum 'C14 H19 N O3 S'
_chemical_formula_weight 281.36
_space_group_crystal_system monoclinic
_space_group_IT_number 14
_space_group_name_Hall '-P 2yn'
_space_group_name_H-M_alt 'P 1 21/n 1'
_atom_sites_solution_hydrogens geom
_audit_creation_date 2022-05-23
_audit_creation_method
;
Olex2 1.3
(compiled 2020.11.12 svn.r5f609507 for OlexSys, GUI svn.r6408)
;
_audit_update_record
;
2022-05-26 deposited with the CCDC.	2022-08-25 downloaded from the CCDC.
;
_cell_angle_alpha 90
_cell_angle_beta 103.9000(10)
_cell_angle_gamma 90
_cell_formula_units_Z 4
_cell_length_a 7.4021(2)
_cell_length_b 23.2039(6)
_cell_length_c 8.3106(2)
_cell_measurement_reflns_used 8047
_cell_measurement_temperature 150.15
_cell_measurement_theta_max 30.50
_cell_measurement_theta_min 2.67
_cell_volume 1385.61(6)
_computing_cell_refinement 'SAINT V8.35A (?, 2016)'
_computing_data_reduction 'SAINT V8.35A (?, 2016)'
_computing_molecular_graphics 'Olex2 1.3 (Dolomanov et al., 2009)'
_computing_publication_material 'Olex2 1.3 (Dolomanov et al., 2009)'
_computing_structure_refinement 'XL  (Sheldrick, 2008)'
_diffrn_ambient_temperature 150.15
_diffrn_measured_fraction_theta_full 0.997
_diffrn_measured_fraction_theta_max 0.997
_diffrn_measurement_device_type 'Bruker APEX-II CCD'
_diffrn_measurement_method '\f and \w scans'
_diffrn_radiation_type MoK\a
_diffrn_radiation_wavelength 0.71073
_diffrn_reflns_av_R_equivalents 0.0316
_diffrn_reflns_av_unetI/netI 0.0250
_diffrn_reflns_Laue_measured_fraction_full 0.997
_diffrn_reflns_Laue_measured_fraction_max 0.997
_diffrn_reflns_limit_h_max 9
_diffrn_reflns_limit_h_min -8
_diffrn_reflns_limit_k_max 28
_diffrn_reflns_limit_k_min -28
_diffrn_reflns_limit_l_max 9
_diffrn_reflns_limit_l_min -10
_diffrn_reflns_number 13417
_diffrn_reflns_point_group_measured_fraction_full 0.997
_diffrn_reflns_point_group_measured_fraction_max 0.997
_diffrn_reflns_theta_full 25.242
_diffrn_reflns_theta_max 25.998
_diffrn_reflns_theta_min 2.673
_diffrn_source_current 30.0
_diffrn_source_power 1.5
_diffrn_source_voltage 50.0
_diffrn_standards_number 0
_exptl_absorpt_coefficient_mu 0.237
_exptl_absorpt_correction_T_max 0.7461
_exptl_absorpt_correction_T_min 0.6628
_exptl_absorpt_correction_type multi-scan
_exptl_absorpt_process_details
;
SADABS-2014/5 (Bruker,2014/5) was used for absorption correction.
wR2(int) was 0.0751 before and 0.0506 after correction.
The Ratio of minimum to maximum transmission is 0.8884.
The \l/2 correction factor is 0.00150.
;
_exptl_crystal_colour colorless
_exptl_crystal_density_diffrn 1.349
_exptl_crystal_description prizm
_exptl_crystal_F_000 600
_exptl_crystal_size_max 0.13
_exptl_crystal_size_mid 0.12
_exptl_crystal_size_min 0.11
_refine_diff_density_max 0.526
_refine_diff_density_min -0.461
_refine_diff_density_rms 0.066
_refine_ls_extinction_method none
_refine_ls_goodness_of_fit_ref 1.102
_refine_ls_hydrogen_treatment constr
_refine_ls_matrix_type full
_refine_ls_number_parameters 172
_refine_ls_number_reflns 2714
_refine_ls_number_restraints 0
_refine_ls_restrained_S_all 1.102
_refine_ls_R_factor_all 0.0542
_refine_ls_R_factor_gt 0.0505
_refine_ls_shift/su_max 0.000
_refine_ls_shift/su_mean 0.000
_refine_ls_structure_factor_coef Fsqd
_refine_ls_weighting_details 'w=1/[\s^2^(Fo^2^)+(0.0459P)^2^+2.2401P] where P=(Fo^2^+2Fc^2^)/3'
_refine_ls_weighting_scheme calc
_refine_ls_wR_factor_gt 0.1189
_refine_ls_wR_factor_ref 0.1211
_reflns_Friedel_coverage 0.000
_reflns_number_gt 2532
_reflns_number_total 2714
_reflns_threshold_expression 'I > 2\s(I)'
_cod_data_source_file d2ob01276f2.cif
_cod_data_source_block a_a
_cod_database_code 7158852
_shelx_shelxl_version_number 2014/7
_shelx_space_group_comment
;
The symmetry employed for this shelxl refinement is uniquely defined
by the following loop, which should always be used as a source of
symmetry information in preference to the above space-group names.
They are only intended as comments.
;
_shelx_estimated_absorpt_t_max 0.974
_shelx_estimated_absorpt_t_min 0.970
_olex2_refinement_description
;
1. Fixed Uiso
 At 1.2 times of:
  All C(H) groups, All C(H,H) groups
 At 1.5 times of:
  All C(H,H,H) groups
2.a Ternary CH refined with riding coordinates:
 C2(H2)
2.b Secondary CH2 refined with riding coordinates:
 C3(H3A,H3B), C4(H4A,H4B), C5(H5A,H5B), C13(H13A,H13B)
2.c Me refined with riding coordinates:
 C12(H12A,H12B,H12C), C15(H15A,H15B,H15C)
2.d Aromatic/amide H refined with riding coordinates:
 C7(H7), C8(H8), C10(H10), C11(H11)
;
_olex2_submission_special_instructions 'No special instructions were received'

loop_
_space_group_symop_operation_xyz
'x, y, z'
'-x+1/2, y+1/2, -z+1/2'
'-x, -y, -z'
'x-1/2, -y-1/2, z-1/2'

loop_
_atom_site_label
_atom_site_type_symbol
_atom_site_fract_x
_atom_site_fract_y
_atom_site_fract_z
_atom_site_U_iso_or_equiv
_atom_site_adp_type
_atom_site_occupancy
_atom_site_site_symmetry_order
_atom_site_calc_flag
_atom_site_refinement_flags_posn
_atom_site_refinement_flags_adp
_atom_site_refinement_flags_occupancy
_atom_site_disorder_assembly
_atom_site_disorder_group
S1 S 0.72593(8) 0.32175(2) 0.34913(7) 0.01444(17) Uani 1 1 d . . . . .
O1 O 0.8038(2) 0.26717(7) 0.3186(2) 0.0190(4) Uani 1 1 d . . . . .
O2 O 0.8065(2) 0.35314(7) 0.4983(2) 0.0209(4) Uani 1 1 d . . . . .
O3 O 0.2690(3) 0.44200(8) 0.5806(2) 0.0324(5) Uani 1 1 d . . . . .
N1 N 0.5093(3) 0.30952(8) 0.3486(2) 0.0154(4) Uani 1 1 d . . . . .
C2 C 0.3954(3) 0.35754(10) 0.3926(3) 0.0156(5) Uani 1 1 d . . . . .
H2 H 0.4677 0.3944 0.4069 0.019 Uiso 1 1 calc R U . . .
C3 C 0.2304(3) 0.36124(11) 0.2410(3) 0.0203(5) Uani 1 1 d . . . . .
H3A H 0.2604 0.3858 0.1536 0.024 Uiso 1 1 calc R U . . .
H3B H 0.1185 0.3768 0.2715 0.024 Uiso 1 1 calc R U . . .
C4 C 0.2012(3) 0.29836(11) 0.1839(3) 0.0221(5) Uani 1 1 d . . . . .
H4A H 0.1337 0.2765 0.2535 0.026 Uiso 1 1 calc R U . . .
H4B H 0.1309 0.2960 0.0666 0.026 Uiso 1 1 calc R U . . .
C5 C 0.3990(3) 0.27577(10) 0.2057(3) 0.0198(5) Uani 1 1 d . . . . .
H5A H 0.4054 0.2340 0.2306 0.024 Uiso 1 1 calc R U . . .
H5B H 0.4446 0.2826 0.1047 0.024 Uiso 1 1 calc R U . . .
C6 C 0.7304(3) 0.36692(10) 0.1787(3) 0.0148(5) Uani 1 1 d . . . . .
C7 C 0.7416(3) 0.34217(10) 0.0283(3) 0.0162(5) Uani 1 1 d . . . . .
H7 H 0.7469 0.3015 0.0176 0.019 Uiso 1 1 calc R U . . .
C8 C 0.7449(3) 0.37768(10) -0.1059(3) 0.0179(5) Uani 1 1 d . . . . .
H8 H 0.7536 0.3609 -0.2080 0.021 Uiso 1 1 calc R U . . .
C9 C 0.7358(3) 0.43749(10) -0.0931(3) 0.0208(5) Uani 1 1 d . . . . .
C10 C 0.7247(4) 0.46078(11) 0.0591(3) 0.0247(6) Uani 1 1 d . . . . .
H10 H 0.7181 0.5015 0.0695 0.030 Uiso 1 1 calc R U . . .
C11 C 0.7228(3) 0.42665(10) 0.1952(3) 0.0200(5) Uani 1 1 d . . . . .
H11 H 0.7165 0.4436 0.2978 0.024 Uiso 1 1 calc R U . . .
C12 C 0.7404(4) 0.47554(12) -0.2392(3) 0.0302(6) Uani 1 1 d . . . . .
H12A H 0.7326 0.5160 -0.2079 0.045 Uiso 1 1 calc R U . . .
H12B H 0.8568 0.4691 -0.2730 0.045 Uiso 1 1 calc R U . . .
H12C H 0.6346 0.4662 -0.3316 0.045 Uiso 1 1 calc R U . . .
C13 C 0.3374(3) 0.34246(10) 0.5511(3) 0.0178(5) Uani 1 1 d . . . . .
H13A H 0.2371 0.3132 0.5252 0.021 Uiso 1 1 calc R U . . .
H13B H 0.4448 0.3249 0.6303 0.021 Uiso 1 1 calc R U . . .
C14 C 0.2696(3) 0.39355(10) 0.6336(3) 0.0183(5) Uani 1 1 d . . . . .
C15 C 0.2095(4) 0.38017(11) 0.7900(3) 0.0240(5) Uani 1 1 d . . . . .
H15A H 0.2201 0.3386 0.8115 0.036 Uiso 1 1 calc R U . . .
H15B H 0.2893 0.4010 0.8831 0.036 Uiso 1 1 calc R U . . .
H15C H 0.0799 0.3922 0.7774 0.036 Uiso 1 1 calc R U . . .

loop_
_atom_site_aniso_label
_atom_site_aniso_U_11
_atom_site_aniso_U_22
_atom_site_aniso_U_33
_atom_site_aniso_U_23
_atom_site_aniso_U_13
_atom_site_aniso_U_12
S1 0.0162(3) 0.0155(3) 0.0120(3) 0.0010(2) 0.0041(2) 0.0019(2)
O1 0.0218(8) 0.0188(8) 0.0181(8) 0.0035(7) 0.0080(7) 0.0061(7)
O2 0.0213(9) 0.0262(9) 0.0139(8) -0.0013(7) 0.0016(7) 0.0002(7)
O3 0.0544(13) 0.0181(9) 0.0312(10) 0.0015(8) 0.0229(9) 0.0051(9)
N1 0.0181(10) 0.0135(9) 0.0158(9) -0.0023(7) 0.0067(8) 0.0004(7)
C2 0.0184(11) 0.0128(10) 0.0170(11) -0.0005(8) 0.0073(9) 0.0019(9)
C3 0.0208(12) 0.0232(12) 0.0166(11) -0.0004(9) 0.0040(9) 0.0048(10)
C4 0.0192(12) 0.0277(13) 0.0189(12) -0.0046(10) 0.0037(10) -0.0025(10)
C5 0.0218(12) 0.0177(12) 0.0209(12) -0.0069(9) 0.0070(10) -0.0048(9)
C6 0.0136(11) 0.0157(11) 0.0152(11) 0.0019(8) 0.0038(9) -0.0002(8)
C7 0.0165(11) 0.0141(11) 0.0180(11) -0.0004(9) 0.0040(9) 0.0010(9)
C8 0.0190(11) 0.0195(12) 0.0161(11) 0.0003(9) 0.0060(9) 0.0006(9)
C9 0.0199(12) 0.0193(12) 0.0237(13) 0.0046(10) 0.0061(10) 0.0004(9)
C10 0.0313(14) 0.0127(11) 0.0314(14) -0.0001(10) 0.0102(11) 0.0006(10)
C11 0.0243(12) 0.0153(11) 0.0220(12) -0.0033(9) 0.0087(10) 0.0001(9)
C12 0.0408(16) 0.0231(13) 0.0283(14) 0.0099(11) 0.0114(12) 0.0007(12)
C13 0.0228(12) 0.0162(11) 0.0153(11) -0.0011(9) 0.0068(9) 0.0009(9)
C14 0.0202(12) 0.0189(12) 0.0163(11) -0.0027(9) 0.0055(9) -0.0013(9)
C15 0.0308(14) 0.0226(13) 0.0223(12) -0.0053(10) 0.0137(11) -0.0034(11)

loop_
_atom_type_symbol
_atom_type_description
_atom_type_scat_dispersion_real
_atom_type_scat_dispersion_imag
_atom_type_scat_source
C C 0.0033 0.0016 'International Tables Vol C Tables 4.2.6.8 and 6.1.1.4'
H H 0.0000 0.0000 'International Tables Vol C Tables 4.2.6.8 and 6.1.1.4'
N N 0.0061 0.0033 'International Tables Vol C Tables 4.2.6.8 and 6.1.1.4'
O O 0.0106 0.0060 'International Tables Vol C Tables 4.2.6.8 and 6.1.1.4'
S S 0.1246 0.1234 'International Tables Vol C Tables 4.2.6.8 and 6.1.1.4'

loop_
_geom_angle_atom_site_label_1
_geom_angle_atom_site_label_2
_geom_angle_atom_site_label_3
_geom_angle
_geom_angle_site_symmetry_1
_geom_angle_site_symmetry_3
_geom_angle_publ_flag
O1 S1 N1 106.39(10) . . ?
O1 S1 C6 107.16(10) . . ?
O2 S1 O1 119.80(10) . . ?
O2 S1 N1 107.16(10) . . ?
O2 S1 C6 107.84(10) . . ?
N1 S1 C6 108.01(10) . . ?
C2 N1 S1 118.86(15) . . ?
C5 N1 S1 116.39(15) . . ?
C5 N1 C2 110.66(18) . . ?
N1 C2 H2 110.4 . . ?
N1 C2 C3 103.06(18) . . ?
N1 C2 C13 109.47(18) . . ?
C3 C2 H2 110.4 . . ?
C13 C2 H2 110.4 . . ?
C13 C2 C3 112.94(19) . . ?
C2 C3 H3A 111.1 . . ?
C2 C3 H3B 111.1 . . ?
C2 C3 C4 103.08(19) . . ?
H3A C3 H3B 109.1 . . ?
C4 C3 H3A 111.1 . . ?
C4 C3 H3B 111.1 . . ?
C3 C4 H4A 111.1 . . ?
C3 C4 H4B 111.1 . . ?
H4A C4 H4B 109.1 . . ?
C5 C4 C3 103.33(19) . . ?
C5 C4 H4A 111.1 . . ?
C5 C4 H4B 111.1 . . ?
N1 C5 C4 103.92(18) . . ?
N1 C5 H5A 111.0 . . ?
N1 C5 H5B 111.0 . . ?
C4 C5 H5A 111.0 . . ?
C4 C5 H5B 111.0 . . ?
H5A C5 H5B 109.0 . . ?
C7 C6 S1 119.32(17) . . ?
C11 C6 S1 120.06(18) . . ?
C11 C6 C7 120.6(2) . . ?
C6 C7 H7 120.3 . . ?
C8 C7 C6 119.3(2) . . ?
C8 C7 H7 120.3 . . ?
C7 C8 H8 119.4 . . ?
C7 C8 C9 121.2(2) . . ?
C9 C8 H8 119.4 . . ?
C8 C9 C10 117.9(2) . . ?
C8 C9 C12 120.7(2) . . ?
C10 C9 C12 121.4(2) . . ?
C9 C10 H10 118.9 . . ?
C11 C10 C9 122.2(2) . . ?
C11 C10 H10 118.9 . . ?
C6 C11 H11 120.7 . . ?
C10 C11 C6 118.7(2) . . ?
C10 C11 H11 120.7 . . ?
C9 C12 H12A 109.5 . . ?
C9 C12 H12B 109.5 . . ?
C9 C12 H12C 109.5 . . ?
H12A C12 H12B 109.5 . . ?
H12A C12 H12C 109.5 . . ?
H12B C12 H12C 109.5 . . ?
C2 C13 H13A 108.8 . . ?
C2 C13 H13B 108.8 . . ?
H13A C13 H13B 107.7 . . ?
C14 C13 C2 113.89(19) . . ?
C14 C13 H13A 108.8 . . ?
C14 C13 H13B 108.8 . . ?
O3 C14 C13 122.4(2) . . ?
O3 C14 C15 122.1(2) . . ?
C15 C14 C13 115.4(2) . . ?
C14 C15 H15A 109.5 . . ?
C14 C15 H15B 109.5 . . ?
C14 C15 H15C 109.5 . . ?
H15A C15 H15B 109.5 . . ?
H15A C15 H15C 109.5 . . ?
H15B C15 H15C 109.5 . . ?

loop_
_geom_bond_atom_site_label_1
_geom_bond_atom_site_label_2
_geom_bond_distance
_geom_bond_site_symmetry_2
_geom_bond_publ_flag
S1 O1 1.4390(17) . ?
S1 O2 1.4381(17) . ?
S1 N1 1.6273(19) . ?
S1 C6 1.769(2) . ?
O3 C14 1.207(3) . ?
N1 C2 1.495(3) . ?
N1 C5 1.492(3) . ?
C2 H2 1.0000 . ?
C2 C3 1.532(3) . ?
C2 C13 1.521(3) . ?
C3 H3A 0.9900 . ?
C3 H3B 0.9900 . ?
C3 C4 1.534(3) . ?
C4 H4A 0.9900 . ?
C4 H4B 0.9900 . ?
C4 C5 1.524(3) . ?
C5 H5A 0.9900 . ?
C5 H5B 0.9900 . ?
C6 C7 1.396(3) . ?
C6 C11 1.395(3) . ?
C7 H7 0.9500 . ?
C7 C8 1.391(3) . ?
C8 H8 0.9500 . ?
C8 C9 1.395(3) . ?
C9 C10 1.396(4) . ?
C9 C12 1.508(3) . ?
C10 H10 0.9500 . ?
C10 C11 1.384(4) . ?
C11 H11 0.9500 . ?
C12 H12A 0.9800 . ?
C12 H12B 0.9800 . ?
C12 H12C 0.9800 . ?
C13 H13A 0.9900 . ?
C13 H13B 0.9900 . ?
C13 C14 1.514(3) . ?
C14 C15 1.504(3) . ?
C15 H15A 0.9800 . ?
C15 H15B 0.9800 . ?
C15 H15C 0.9800 . ?

loop_
_geom_torsion_atom_site_label_1
_geom_torsion_atom_site_label_2
_geom_torsion_atom_site_label_3
_geom_torsion_atom_site_label_4
_geom_torsion
_geom_torsion_site_symmetry_1
_geom_torsion_site_symmetry_2
_geom_torsion_site_symmetry_3
_geom_torsion_site_symmetry_4
_geom_torsion_publ_flag
S1 N1 C2 C3 123.74(17) . . . . ?
S1 N1 C2 C13 -115.83(18) . . . . ?
S1 N1 C5 C4 -149.74(16) . . . . ?
S1 C6 C7 C8 179.93(17) . . . . ?
S1 C6 C11 C10 -179.34(19) . . . . ?
O1 S1 N1 C2 174.51(16) . . . . ?
O1 S1 N1 C5 -49.18(18) . . . . ?
O1 S1 C6 C7 21.2(2) . . . . ?
O1 S1 C6 C11 -158.83(19) . . . . ?
O2 S1 N1 C2 45.23(18) . . . . ?
O2 S1 N1 C5 -178.46(16) . . . . ?
O2 S1 C6 C7 151.40(18) . . . . ?
O2 S1 C6 C11 -28.6(2) . . . . ?
N1 S1 C6 C7 -93.09(19) . . . . ?
N1 S1 C6 C11 86.9(2) . . . . ?
N1 C2 C3 C4 33.6(2) . . . . ?
N1 C2 C13 C14 163.66(19) . . . . ?
C2 N1 C5 C4 -10.0(2) . . . . ?
C2 C3 C4 C5 -40.3(2) . . . . ?
C2 C13 C14 O3 -2.7(3) . . . . ?
C2 C13 C14 C15 179.5(2) . . . . ?
C3 C2 C13 C14 -82.1(2) . . . . ?
C3 C4 C5 N1 30.8(2) . . . . ?
C5 N1 C2 C3 -14.9(2) . . . . ?
C5 N1 C2 C13 105.6(2) . . . . ?
C6 S1 N1 C2 -70.71(18) . . . . ?
C6 S1 N1 C5 65.60(18) . . . . ?
C6 C7 C8 C9 -0.5(3) . . . . ?
C7 C6 C11 C10 0.7(4) . . . . ?
C7 C8 C9 C10 0.5(4) . . . . ?
C7 C8 C9 C12 179.7(2) . . . . ?
C8 C9 C10 C11 0.1(4) . . . . ?
C9 C10 C11 C6 -0.7(4) . . . . ?
C11 C6 C7 C8 -0.1(3) . . . . ?
C12 C9 C10 C11 -179.1(2) . . . . ?
C13 C2 C3 C4 -84.4(2) . . . . ?
